data_7135538
loop_
_publ_author_name
'Li, Zhenyu'
'Jiang, Jingxiong'
'Jia, Xiaoxi'
'Wang, Ke'
'Shi, Wenjing'
'Qu, Wen-Juan'
'Lin, Qi'
'Wei, Tai-Bao'
'Shi, Bingbing'

_publ_section_title
;
 Highly selective separation of toluene/methylcyclohexane using
 clamparene-based 3D porous crystals.
;
_journal_issue 7
_journal_name_full 'Chemical communications (Cambridge, England)'
_journal_page_first 2326
_journal_page_last 2329
_journal_paper_doi 10.1039/d5cc05954b
_journal_volume 62
_journal_year 2026
_chemical_formula_moiety 'C78 H68 O8, 4(C7 H8)'
_chemical_formula_sum 'C106 H100 O8'
_chemical_formula_weight 1501.85
_space_group_crystal_system monoclinic
_space_group_IT_number 14
_space_group_name_Hall '-P 2ybc'
_space_group_name_H-M_alt 'P 1 21/c 1'
_atom_sites_solution_hydrogens geom
_atom_sites_solution_primary dual
_audit_creation_date 2024-11-22
_audit_creation_method
;
Olex2 1.5
(compiled 2023.03.06 svn.rbb2c1857 for OlexSys, GUI svn.r6748)
;
_audit_update_record
;
2025-09-28 deposited with the CCDC.	2025-12-12 downloaded from the CCDC.
;
_cell_angle_alpha 90
_cell_angle_beta 106.626(2)
_cell_angle_gamma 90
_cell_formula_units_Z 4
_cell_length_a 13.7434(2)
_cell_length_b 35.5425(4)
_cell_length_c 17.7905(3)
_cell_measurement_reflns_used 21589
_cell_measurement_temperature 149.98(10)
_cell_measurement_theta_max 75.9810
_cell_measurement_theta_min 2.8710
_cell_volume 8326.9(2)
_computing_cell_refinement 'CrysAlisPro 1.171.43.143a (Rigaku OD, 2024)'
_computing_data_collection 'CrysAlisPro 1.171.43.143a (Rigaku OD, 2024)'
_computing_data_reduction 'CrysAlisPro 1.171.43.143a (Rigaku OD, 2024)'
_computing_molecular_graphics 'Olex2 1.5 (Dolomanov et al., 2009)'
_computing_publication_material 'Olex2 1.5 (Dolomanov et al., 2009)'
_computing_structure_refinement 'SHELXL 2018/3 (Sheldrick, 2015)'
_computing_structure_solution 'SHELXT 2018/2 (Sheldrick, 2018)'
_diffrn_ambient_environment N~2~
_diffrn_ambient_temperature 149.98(10)
_diffrn_detector 'Hybrid Pixel Array Detector'
_diffrn_detector_area_resol_mean 10.0000
_diffrn_detector_type HyPix
_diffrn_measured_fraction_theta_full 0.991
_diffrn_measured_fraction_theta_max 0.950
_diffrn_measurement_details
;
List of Runs (angles in degrees, time in seconds):

  # Type    Start    End  Width  t~exp~   \w     \q     \k     \f   Frames
#--------------------------------------------------------------------------
  1  \w     43.00  68.00   0.50    0.20    --  108.93 -61.00-180.00   50
  2  \w    -31.00  39.00   0.50    0.07    --   44.63 -37.00-180.00  140
  3  \w    -33.00  22.00   0.50    0.07    --   44.63 -19.00 -60.00  110
  4  \w     37.00  62.00   0.50    0.20    --  108.93 -61.00  60.00   50
  5  \w     39.00 103.00   0.50    0.20    --  108.93-125.00 150.00  128
  6  \w     42.00 102.00   0.50    0.20    --  108.93 -94.00 150.00  120
  7  \w    -27.00  17.00   0.50    0.07    --   44.63 -82.00 -76.00   88
  8  \w     48.00 112.00   0.50    0.20    --  108.93-125.00 -90.00  128
  9  \w     42.00 137.00   0.50    0.20    --  108.93 -82.00 -76.00  190
 10  \w     77.00 103.00   0.50    0.20    --  108.93  15.00   0.00   52
 11  \w    109.00 174.00   0.50    0.20    --  108.93  15.00   0.00  130
 12  \w     80.00 167.00   0.50    0.20    --  108.93  82.00  44.00  174
 13  \w    -72.00 -27.00   0.50    0.20    -- -100.00  61.00  60.00   90
 14  \w    -73.00 -30.00   0.50    0.20    -- -100.00  61.00  30.00   86
 15  \w    -54.00 -29.00   0.50    0.20    -- -100.00  45.00   0.00   50
 16  \w    -54.00 -29.00   0.50    0.20    -- -100.00  45.00 -90.00   50
 17  \w    -54.00 -29.00   0.50    0.20    -- -100.00  45.00-120.00   50
 18  \w    -54.00 -25.00   0.50    0.20    -- -100.00  45.00-150.00   58
 19  \w    -52.00 -27.00   0.50    0.20    -- -100.00  45.00-180.00   50
 20  \w    -41.00 -15.00   0.50    0.07    --  -44.63  37.00 -90.00   52
 21  \w     -6.00  30.00   0.50    0.07    --  -44.63  37.00 -90.00   72
 22  \w    -73.00   0.00   0.50    0.07    --  -44.63  82.00  44.00  146
 23  \w   -102.00 -77.00   0.50    0.20    -- -100.00  82.00  44.00   50
 24  \w   -164.00-134.00   0.50    0.20    -- -100.00-125.00  90.00   60
 25  \w   -113.00 -82.00   0.50    0.20    -- -100.00-125.00  90.00   62
 26  \w   -159.00-133.00   0.50    0.20    -- -100.00 -82.00 -76.00   52
 27  \w   -133.00-108.00   0.50    0.20    -- -100.00-125.00-120.00   50
 28  \w   -170.00-144.00   0.50    0.20    -- -100.00-125.00-120.00   52
;
_diffrn_measurement_device 'four-circle diffractometer'
_diffrn_measurement_device_type 'ROD, Synergy Custom system, HyPix'
_diffrn_measurement_method '\w scans'
_diffrn_orient_matrix_type 'CrysAlisPro convention (1999,Acta A55,543-557)'
_diffrn_orient_matrix_UB_11 0.0038827000
_diffrn_orient_matrix_UB_12 -0.0362127000
_diffrn_orient_matrix_UB_13 -0.0466752000
_diffrn_orient_matrix_UB_21 -0.1023261000
_diffrn_orient_matrix_UB_22 0.0104992000
_diffrn_orient_matrix_UB_23 -0.0589553000
_diffrn_orient_matrix_UB_31 0.0565910000
_diffrn_orient_matrix_UB_32 0.0214230000
_diffrn_orient_matrix_UB_33 -0.0500210000
_diffrn_radiation_monochromator mirror
_diffrn_radiation_probe x-ray
_diffrn_radiation_type 'Cu K\a'
_diffrn_radiation_wavelength 1.54184
_diffrn_reflns_av_R_equivalents 0.0605
_diffrn_reflns_av_unetI/netI 0.0525
_diffrn_reflns_Laue_measured_fraction_full 0.991
_diffrn_reflns_Laue_measured_fraction_max 0.950
_diffrn_reflns_limit_h_max 17
_diffrn_reflns_limit_h_min -16
_diffrn_reflns_limit_k_max 43
_diffrn_reflns_limit_k_min -37
_diffrn_reflns_limit_l_max 22
_diffrn_reflns_limit_l_min -22
_diffrn_reflns_number 60899
_diffrn_reflns_point_group_measured_fraction_full 0.991
_diffrn_reflns_point_group_measured_fraction_max 0.950
_diffrn_reflns_theta_full 67.684
_diffrn_reflns_theta_max 76.282
_diffrn_reflns_theta_min 2.486
_diffrn_source 'Rotating-anode X-ray tube'
_diffrn_source_type 'Rigaku (Cu) X-ray Source'
_exptl_absorpt_coefficient_mu 0.578
_exptl_absorpt_correction_T_max 1.00000
_exptl_absorpt_correction_T_min 0.45068
_exptl_absorpt_correction_type multi-scan
_exptl_absorpt_process_details
;
CrysAlisPro 1.171.43.143a (Rigaku Oxford Diffraction, 2024)
Empirical absorption correction using spherical harmonics,
implemented in SCALE3 ABSPACK scaling algorithm.
;
_exptl_crystal_colour 'clear dark orange'
_exptl_crystal_colour_lustre clear
_exptl_crystal_colour_modifier dark
_exptl_crystal_colour_primary orange
_exptl_crystal_density_diffrn 1.198
_exptl_crystal_description block
_exptl_crystal_F_000 3200
_exptl_crystal_size_max 0.18
_exptl_crystal_size_mid 0.15
_exptl_crystal_size_min 0.12
_refine_diff_density_max 0.977
_refine_diff_density_min -0.464
_refine_diff_density_rms 0.079
_refine_ls_extinction_method none
_refine_ls_goodness_of_fit_ref 1.203
_refine_ls_hydrogen_treatment constr
_refine_ls_matrix_type full
_refine_ls_number_parameters 1015
_refine_ls_number_reflns 16583
_refine_ls_number_restraints 126
_refine_ls_restrained_S_all 1.236
_refine_ls_R_factor_all 0.1074
_refine_ls_R_factor_gt 0.0917
_refine_ls_shift/su_max 0.001
_refine_ls_shift/su_mean 0.000
_refine_ls_structure_factor_coef Fsqd
_refine_ls_weighting_details 'w=1/[\s^2^(Fo^2^)+(0.2000P)^2^] where P=(Fo^2^+2Fc^2^)/3'
_refine_ls_weighting_scheme calc
_refine_ls_wR_factor_gt 0.2784
_refine_ls_wR_factor_ref 0.2989
_reflns_Friedel_coverage 0.000
_reflns_number_gt 12765
_reflns_number_total 16583
_reflns_threshold_expression 'I > 2\s(I)'
_cod_data_source_file d5cc05954b2.cif
_cod_data_source_block jxj-i2_1119-1_auto
_cod_database_code 7135538
_shelx_shelxl_version_number 2018/3
_shelx_space_group_comment
;
The symmetry employed for this shelxl refinement is uniquely defined
by the following loop, which should always be used as a source of
symmetry information in preference to the above space-group names.
They are only intended as comments.
;
_shelx_estimated_absorpt_t_max 0.934
_shelx_estimated_absorpt_t_min 0.903
_olex2_refinement_description
;
1. Fixed Uiso
 At 1.2 times of:
  All C(H) groups, All C(H,H) groups
 At 1.5 times of:
  All C(H,H,H) groups
2. Uiso/Uaniso restraints and constraints
Uanis(C99) \\sim Ueq, Uanis(C87) \\sim Ueq, Uanis(C23) \\sim Ueq, Uanis(C93)
\\sim Ueq, Uanis(C47) \\sim Ueq, Uanis(C45) \\sim Ueq, Uanis(C91) \\sim Ueq,
Uanis(C49) \\sim Ueq, Uanis(C95) \\sim Ueq, Uanis(C25) \\sim Ueq, Uanis(C51)
\\sim Ueq, Uanis(C13) \\sim Ueq, Uanis(C101) \\sim Ueq, Uanis(C103) \\sim Ueq,
Uanis(C97) \\sim Ueq, Uanis(C21) \\sim Ueq, Uanis(C11) \\sim Ueq, Uanis(C3)
\\sim Ueq, Uanis(C43) \\sim Ueq, Uanis(C105) \\sim Ueq, Uanis(C89) \\sim Ueq:
with sigma of 0.01 and sigma for terminal atoms of 0.005
3.a Secondary CH2 refined with riding coordinates:
 C28(H28A,H28B), C50(H50A,H50B), C61(H61A,H61B), C76(H76A,H76B), C88(H88A,
 H88B), C98(H98A,H98B)
3.b Aromatic/amide H refined with riding coordinates:
 C2(H2), C7(H7), C15(H15), C17(H17), C22(H22), C27(H27), C31(H31), C42(H42),
 C46(H46), C53(H53), C56(H56), C57(H57), C59(H59), C60(H60), C62(H62), C63(H63),
  C64(H64), C66(H66), C67(H67), C70(H70), C71(H71), C72(H72), C73(H73),
 C74(H74), C77(H77), C78(H78), C82(H82), C84(H84), C86(H86), C92(H92), C94(H94),
  C100(H100), C3(H3), C21(H21), C11(H11), C97(H97), C105(H105), C5(H5),
 C19(H19), C37(H37), C65(H65), C79(H79), C13(H13), C25(H25), C95(H95),
 C101(H101), C103(H103), C23(H23), C91(H91), C45(H45), C93(H93), C87(H87)
3.c Fitted hexagon refined as free rotating group:
 C3(C21,C11,C43,C97,C105), C23(C47,C91,C45,C93,C87)
3.d Idealised Me refined as rotating group:
 C9(H9A,H9B,H9C), C35(H35A,H35B,H35C), C39(H39A,H39B,H39C), C41(H41A,H41B,
 H41C), C69(H69A,H69B,H69C), C75(H75A,H75B,H75C), C81(H81A,H81B,H81C), C85(H85A,
 H85B,H85C), C89(H89A,H89B,H89C), C83(H83A,H83B,H83C), C49(H49A,H49B,H49C),
 C99(H99A,H99B,H99C)
;
_olex2_submission_special_instructions 'No special instructions were received'
_oxdiff_exptl_absorpt_empirical_details
;
Empirical correction (ABSPACK) includes:
- Absorption correction using spherical harmonics
- Frame scaling
;
_oxdiff_exptl_absorpt_empirical_full_max 2.356
_oxdiff_exptl_absorpt_empirical_full_min 0.353

loop_
_space_group_symop_operation_xyz
'x, y, z'
'-x, y+1/2, -z+1/2'
'-x, -y, -z'
'x, -y-1/2, z-1/2'

loop_
_atom_site_label
_atom_site_type_symbol
_atom_site_fract_x
_atom_site_fract_y
_atom_site_fract_z
_atom_site_U_iso_or_equiv
_atom_site_adp_type
_atom_site_occupancy
_atom_site_site_symmetry_order
_atom_site_calc_flag
_atom_site_refinement_flags_posn
_atom_site_refinement_flags_adp
_atom_site_refinement_flags_occupancy
_atom_site_disorder_assembly
_atom_site_disorder_group
O1 O 0.43113(13) 0.51348(5) 0.38523(12) 0.0540(4) Uani 1 1 d . . . . .
O2 O 0.22120(16) 0.60490(6) -0.02439(12) 0.0653(5) Uani 1 1 d . . . . .
O3 O 0.31073(16) 0.92412(6) 0.02492(14) 0.0697(6) Uani 1 1 d . . . . .
O4 O -0.15472(13) 0.96544(4) 0.05285(12) 0.0559(5) Uani 1 1 d . . . . .
O5 O 0.08955(16) 0.99253(6) 0.35457(14) 0.0693(6) Uani 1 1 d . . . . .
O6 O 0.68415(15) 0.57184(5) 0.22488(13) 0.0603(5) Uani 1 1 d . . . . .
O7 O -0.06691(17) 0.80995(6) 0.36913(14) 0.0709(6) Uani 1 1 d . . . . .
O8 O 0.55475(16) 0.68465(5) 0.55493(13) 0.0646(5) Uani 1 1 d . . . . .
C1 C 0.58742(16) 0.61092(5) 0.37906(14) 0.0422(5) Uani 1 1 d . . . . .
C2 C -0.0477(2) 0.61232(7) 0.07819(19) 0.0598(7) Uani 1 1 d . . . . .
H2 H -0.088129 0.590952 0.057729 0.072 Uiso 1 1 calc R U . . .
C4 C 0.60118(16) 0.58643(5) 0.31956(14) 0.0425(5) Uani 1 1 d . . . . .
C6 C 0.64224(17) 0.64588(6) 0.39615(15) 0.0444(5) Uani 1 1 d . . . . .
C7 C -0.01188(19) 0.90401(7) 0.30478(17) 0.0530(6) Uani 1 1 d . . . . .
H7 H 0.030671 0.925034 0.323977 0.064 Uiso 1 1 calc R U . . .
C8 C 0.43311(17) 0.54784(5) 0.27261(15) 0.0435(5) Uani 1 1 d . . . . .
C9 C 0.3780(2) 0.48939(9) 0.4239(2) 0.0711(8) Uani 1 1 d . . . . .
H9A H 0.338210 0.471076 0.386391 0.107 Uiso 1 1 calc R U . . .
H9B H 0.332470 0.504433 0.445394 0.107 Uiso 1 1 calc R U . . .
H9C H 0.426889 0.476088 0.466678 0.107 Uiso 1 1 calc R U . . .
C10 C 0.58491(17) 0.80599(5) 0.34396(14) 0.0426(5) Uani 1 1 d . . . . .
C12 C 0.37972(17) 0.56352(5) 0.19819(15) 0.0441(5) Uani 1 1 d . . . . .
C14 C 0.54391(17) 0.84091(5) 0.30106(14) 0.0423(5) Uani 1 1 d . . . . .
C15 C 0.5298(2) 0.77272(6) 0.32824(17) 0.0584(7) Uani 1 1 d . . . . .
H15 H 0.466793 0.772209 0.288287 0.070 Uiso 1 1 calc R U . . .
C16 C 0.63062(18) 0.66987(6) 0.45678(15) 0.0468(5) Uani 1 1 d . . . . .
C17 C 0.0667(2) 0.67455(7) 0.1379(2) 0.0643(8) Uani 1 1 d . . . . .
H17 H 0.107347 0.695870 0.158235 0.077 Uiso 1 1 calc R U . . .
C18 C -0.16616(18) 0.77466(6) 0.20090(15) 0.0468(5) Uani 1 1 d . . . . .
C20 C 0.56389(19) 0.66019(6) 0.49775(15) 0.0486(5) Uani 1 1 d . . . . .
C22 C 0.52295(17) 0.60184(6) 0.42599(15) 0.0441(5) Uani 1 1 d . . . . .
H22 H 0.487334 0.578602 0.417656 0.053 Uiso 1 1 calc R U . . .
C24 C 0.27086(17) 0.56180(6) 0.17013(15) 0.0463(5) Uani 1 1 d . . . . .
C26 C -0.14380(17) 0.87323(6) 0.20225(15) 0.0460(5) Uani 1 1 d . . . . .
C27 C -0.0908(2) 0.77776(7) 0.16393(18) 0.0557(6) Uani 1 1 d . . . . .
H27 H -0.066814 0.801971 0.155227 0.067 Uiso 1 1 calc R U . . .
C28 C 0.54785(17) 0.54829(6) 0.30280(15) 0.0445(5) Uani 1 1 d . . . . .
H28A H 0.574662 0.535012 0.264018 0.053 Uiso 1 1 calc R U . . .
H28B H 0.567851 0.533400 0.351855 0.053 Uiso 1 1 calc R U . . .
C29 C -0.0702(2) 0.84190(7) 0.32563(18) 0.0561(6) Uani 1 1 d . . . . .
C30 C 0.37695(18) 0.52936(6) 0.31507(15) 0.0465(5) Uani 1 1 d . . . . .
C31 C -0.0067(2) 0.87322(8) 0.35202(18) 0.0576(6) Uani 1 1 d . . . . .
H31 H 0.040086 0.872970 0.403004 0.069 Uiso 1 1 calc R U . . .
C32 C -0.08441(17) 0.93686(6) 0.17643(16) 0.0463(5) Uani 1 1 d . . . . .
C34 C -0.07927(17) 0.90519(6) 0.22796(16) 0.0461(5) Uani 1 1 d . . . . .
C35 C -0.2105(2) 0.96158(8) -0.02693(19) 0.0627(7) Uani 1 1 d . . . . .
H35A H -0.198522 0.983566 -0.056346 0.094 Uiso 1 1 calc R U . . .
H35B H -0.283028 0.959725 -0.031318 0.094 Uiso 1 1 calc R U . . .
H35C H -0.188500 0.938784 -0.048444 0.094 Uiso 1 1 calc R U . . .
C36 C 0.46311(18) 0.90716(6) 0.21883(16) 0.0477(5) Uani 1 1 d . . . . .
C38 C 0.65606(18) 0.73953(6) 0.42874(15) 0.0450(5) Uani 1 1 d . . . . .
C39 C 0.2768(3) 0.61752(10) -0.0756(2) 0.0724(8) Uani 1 1 d . . . . .
H39A H 0.229527 0.624527 -0.126203 0.109 Uiso 1 1 calc R U . . .
H39B H 0.321444 0.597313 -0.083381 0.109 Uiso 1 1 calc R U . . .
H39C H 0.317795 0.639433 -0.052507 0.109 Uiso 1 1 calc R U . . .
C40 C -0.15069(17) 0.93514(6) 0.10168(16) 0.0485(6) Uani 1 1 d . . . . .
C41 C 0.7456(4) 0.58279(12) 0.1774(3) 0.0891(12) Uani 1 1 d . . . . .
H41A H 0.737011 0.564871 0.134102 0.134 Uiso 1 1 calc R U . . .
H41B H 0.816920 0.583130 0.208883 0.134 Uiso 1 1 calc R U . . .
H41C H 0.725616 0.607979 0.156151 0.134 Uiso 1 1 calc R U . . .
C42 C 0.43167(18) 0.57993(6) 0.14815(15) 0.0475(5) Uani 1 1 d . . . . .
H42 H 0.503645 0.581556 0.165568 0.057 Uiso 1 1 calc R U . . .
C44 C 0.14571(17) 0.96049(6) 0.17647(17) 0.0503(6) Uani 1 1 d . . . . .
C46 C 0.60655(18) 0.86681(6) 0.27805(16) 0.0481(5) Uani 1 1 d . . . . .
H46 H 0.677423 0.862132 0.290291 0.058 Uiso 1 1 calc R U . . .
C48 C -0.08389(19) 0.71022(6) 0.15064(16) 0.0494(5) Uani 1 1 d . . . . .
C50 C -0.21107(19) 0.80858(6) 0.22970(17) 0.0513(6) Uani 1 1 d . . . . .
H50A H -0.272071 0.816617 0.187936 0.062 Uiso 1 1 calc R U . . .
H50B H -0.233594 0.800967 0.275589 0.062 Uiso 1 1 calc R U . . .
C52 C -0.14088(18) 0.84191(6) 0.25283(16) 0.0487(5) Uani 1 1 d . . . . .
C53 C 0.1485(2) 0.94024(7) 0.04700(19) 0.0564(6) Uani 1 1 d . . . . .
H53 H 0.112965 0.934431 -0.005858 0.068 Uiso 1 1 calc R U . . .
C54 C 0.09100(18) 0.97112(6) 0.23008(17) 0.0520(6) Uani 1 1 d . . . . .
C55 C 0.2561(2) 0.93686(7) 0.07348(19) 0.0578(7) Uani 1 1 d . . . . .
C56 C 0.56642(18) 0.89919(6) 0.23762(17) 0.0490(6) Uani 1 1 d . . . . .
H56 H 0.610364 0.916327 0.222394 0.059 Uiso 1 1 calc R U . . .
C57 C 0.7235(2) 0.63093(7) 0.29583(17) 0.0544(6) Uani 1 1 d . . . . .
H57 H 0.770153 0.637440 0.267502 0.065 Uiso 1 1 calc R U . . .
C58 C 0.66948(19) 0.59646(6) 0.27962(16) 0.0489(5) Uani 1 1 d . . . . .
C59 C 0.2523(2) 0.97921(7) 0.3306(2) 0.0615(7) Uani 1 1 d . . . . .
H59 H 0.288184 0.985833 0.382963 0.074 Uiso 1 1 calc R U . . .
C60 C -0.20949(18) 0.87359(6) 0.12516(17) 0.0508(6) Uani 1 1 d . . . . .
H60 H -0.252252 0.852518 0.106929 0.061 Uiso 1 1 calc R U . . .
C61 C 0.42326(19) 0.94340(7) 0.1749(2) 0.0600(7) Uani 1 1 d . . . . .
H61A H 0.451664 0.965049 0.209201 0.072 Uiso 1 1 calc R U . . .
H61B H 0.448301 0.945032 0.128076 0.072 Uiso 1 1 calc R U . . .
C62 C 0.70923(19) 0.65465(6) 0.35145(16) 0.0516(6) Uani 1 1 d . . . . .
H62 H 0.745232 0.677807 0.360591 0.062 Uiso 1 1 calc R U . . .
C63 C 0.5659(2) 0.73998(6) 0.37054(18) 0.0621(7) Uani 1 1 d . . . . .
H63 H 0.527027 0.717529 0.358629 0.075 Uiso 1 1 calc R U . . .
C64 C 0.71335(18) 0.77242(6) 0.44270(15) 0.0483(5) Uani 1 1 d . . . . .
H64 H 0.777540 0.772596 0.481256 0.058 Uiso 1 1 calc R U . . .
C66 C -0.21329(18) 0.90322(6) 0.07631(17) 0.0512(6) Uani 1 1 d . . . . .
H66 H -0.258298 0.902558 0.024652 0.061 Uiso 1 1 calc R U . . .
C67 C -0.0938(2) 0.64418(7) 0.0969(2) 0.0596(7) Uani 1 1 d . . . . .
H67 H -0.165265 0.644502 0.088490 0.072 Uiso 1 1 calc R U . . .
C68 C 0.2757(2) 0.59151(6) 0.04831(16) 0.0524(6) Uani 1 1 d . . . . .
C69 C 0.1413(3) 0.99954(8) 0.43536(19) 0.0676(8) Uani 1 1 d . . . . .
H69A H 0.188820 1.020507 0.439274 0.101 Uiso 1 1 calc R U . . .
H69B H 0.178900 0.976955 0.458696 0.101 Uiso 1 1 calc R U . . .
H69C H 0.091726 1.005938 0.463412 0.101 Uiso 1 1 calc R U . . .
C70 C 0.09650(19) 0.95177(6) 0.09727(18) 0.0547(6) Uani 1 1 d . . . . .
H70 H 0.024721 0.954042 0.078562 0.066 Uiso 1 1 calc R U . . .
C71 C 0.1123(2) 0.64259(8) 0.1184(2) 0.0688(9) Uani 1 1 d . . . . .
H71 H 0.183499 0.642510 0.125735 0.083 Uiso 1 1 calc R U . . .
C72 C 0.67750(18) 0.80501(6) 0.40073(16) 0.0487(6) Uani 1 1 d . . . . .
H72 H 0.717746 0.827175 0.411381 0.058 Uiso 1 1 calc R U . . .
C73 C -0.2038(3) 0.73920(8) 0.2084(2) 0.0714(9) Uani 1 1 d . . . . .
H73 H -0.258138 0.736487 0.231051 0.086 Uiso 1 1 calc R U . . .
C74 C 0.40141(19) 0.88171(6) 0.24213(18) 0.0543(6) Uani 1 1 d . . . . .
H74 H 0.330652 0.886549 0.230337 0.065 Uiso 1 1 calc R U . . .
C75 C 0.4739(3) 0.67984(10) 0.5878(2) 0.0729(8) Uani 1 1 d . . . . .
H75A H 0.409505 0.680064 0.546004 0.109 Uiso 1 1 calc R U . . .
H75B H 0.474401 0.700374 0.624674 0.109 Uiso 1 1 calc R U . . .
H75C H 0.481582 0.655742 0.615641 0.109 Uiso 1 1 calc R U . . .
C76 C 0.69503(19) 0.70507(6) 0.47960(15) 0.0497(6) Uani 1 1 d . . . . .
H76A H 0.764619 0.699407 0.477232 0.060 Uiso 1 1 calc R U . . .
H76B H 0.699511 0.711370 0.534695 0.060 Uiso 1 1 calc R U . . .
C77 C -0.1630(3) 0.70759(7) 0.1833(2) 0.0730(9) Uani 1 1 d . . . . .
H77 H -0.190366 0.683542 0.188713 0.088 Uiso 1 1 calc R U . . .
C78 C 0.51076(18) 0.62554(6) 0.48262(16) 0.0491(5) Uani 1 1 d . . . . .
H78 H 0.466067 0.618792 0.512429 0.059 Uiso 1 1 calc R U . . .
C80 C 0.21945(18) 0.57590(6) 0.09420(16) 0.0490(6) Uani 1 1 d . . . . .
C81 C 0.2559(3) 0.91198(14) -0.0502(2) 0.0875(11) Uani 1 1 d . . . . .
H81A H 0.303044 0.906255 -0.080825 0.131 Uiso 1 1 calc R U . . .
H81B H 0.209058 0.931875 -0.076465 0.131 Uiso 1 1 calc R U . . .
H81C H 0.217207 0.889330 -0.045840 0.131 Uiso 1 1 calc R U . . .
C82 C 0.44130(19) 0.84915(6) 0.28253(17) 0.0507(6) Uani 1 1 d . . . . .
H82 H 0.397116 0.832146 0.297810 0.061 Uiso 1 1 calc R U . . .
C84 C 0.3044(2) 0.96796(7) 0.2803(2) 0.0626(8) Uani 1 1 d . . . . .
H84 H 0.376344 0.966450 0.298759 0.075 Uiso 1 1 calc R U . . .
C85 C 0.0008(4) 0.80839(12) 0.4441(2) 0.0903(11) Uani 1 1 d . . . . .
H85A H 0.070445 0.810754 0.440596 0.135 Uiso 1 1 calc R U . . .
H85B H -0.006791 0.784293 0.468562 0.135 Uiso 1 1 calc R U . . .
H85C H -0.013491 0.829034 0.475875 0.135 Uiso 1 1 calc R U . . .
C86 C 0.38164(19) 0.59340(7) 0.07599(16) 0.0505(5) Uani 1 1 d . . . . .
H86 H 0.418982 0.604215 0.043992 0.061 Uiso 1 1 calc R U . . .
C88 C -0.02492(18) 0.97295(6) 0.20450(18) 0.0519(6) Uani 1 1 d . . . . .
H88A H -0.046613 0.982804 0.249221 0.062 Uiso 1 1 calc R U . . .
H88B H -0.045659 0.991678 0.161692 0.062 Uiso 1 1 calc R U . . .
C90 C 0.25537(18) 0.95843(6) 0.20158(18) 0.0540(6) Uani 1 1 d . . . . .
C92 C 0.27001(19) 0.52797(6) 0.28820(17) 0.0520(6) Uani 1 1 d . . . . .
H92 H 0.233185 0.515700 0.318894 0.062 Uiso 1 1 calc R U . . .
C94 C -0.04966(19) 0.74604(7) 0.13929(18) 0.0528(6) Uani 1 1 d . . . . .
H94 H 0.002523 0.748809 0.114374 0.063 Uiso 1 1 calc R U . . .
C96 C 0.30899(18) 0.94670(6) 0.14899(18) 0.0539(6) Uani 1 1 d . . . . .
C98 C 0.10447(19) 0.57617(7) 0.06359(18) 0.0543(6) Uani 1 1 d . . . . .
H98A H 0.077589 0.553397 0.082774 0.065 Uiso 1 1 calc R U . . .
H98B H 0.084455 0.574974 0.005576 0.065 Uiso 1 1 calc R U . . .
C100 C 0.21897(18) 0.54412(7) 0.21836(17) 0.0519(6) Uani 1 1 d . . . . .
H100 H 0.146856 0.543424 0.201889 0.062 Uiso 1 1 calc R U . . .
C102 C -0.0360(2) 0.67597(6) 0.12825(17) 0.0520(6) Uani 1 1 d . . . . .
C104 C 0.1446(2) 0.98116(7) 0.30566(19) 0.0593(7) Uani 1 1 d . . . . .
C106 C 0.05623(19) 0.61086(7) 0.08857(17) 0.0527(6) Uani 1 1 d . . . . .
C3 C 0.4658(4) 0.71380(13) 0.0247(3) 0.150(3) Uani 1 1 d G U . . .
H3 H 0.482481 0.723166 -0.020128 0.180 Uiso 1 1 calc R U . . .
C21 C 0.3656(4) 0.71421(9) 0.02695(17) 0.1149(17) Uani 1 1 d G U . . .
H21 H 0.313723 0.723848 -0.016269 0.138 Uiso 1 1 calc R U . . .
C11 C 0.3412(2) 0.70051(9) 0.09247(19) 0.0948(12) Uani 1 1 d G U . . .
H11 H 0.272638 0.700788 0.094035 0.114 Uiso 1 1 calc R U . . .
C43 C 0.4170(3) 0.68641(8) 0.15570(16) 0.0841(11) Uani 1 1 d G U . . .
C97 C 0.5172(2) 0.68600(12) 0.1534(3) 0.144(2) Uani 1 1 d G U . . .
H97 H 0.569067 0.676364 0.196623 0.173 Uiso 1 1 calc R U . . .
C105 C 0.5416(3) 0.69970(15) 0.0879(4) 0.195(4) Uani 1 1 d G U . . .
H105 H 0.610155 0.699424 0.086320 0.234 Uiso 1 1 calc R U . . .
C89 C 0.3908(5) 0.67051(13) 0.2264(3) 0.1140(15) Uani 1 1 d . U . . .
H89A H 0.338748 0.686243 0.238590 0.171 Uiso 1 1 calc R U . . .
H89B H 0.451774 0.670178 0.271448 0.171 Uiso 1 1 calc R U . . .
H89C H 0.364935 0.644820 0.214926 0.171 Uiso 1 1 calc R U . . .
C5 C 0.5965(3) 0.91864(10) 0.4758(3) 0.0818(10) Uani 1 1 d . . . . .
H5 H 0.575965 0.898597 0.503164 0.098 Uiso 1 1 calc R U . . .
C19 C 0.5687(3) 0.97942(8) 0.4184(2) 0.0725(9) Uani 1 1 d . . . . .
H19 H 0.530179 1.001984 0.407083 0.087 Uiso 1 1 calc R U . . .
C33 C 0.7119(2) 0.94284(8) 0.40870(18) 0.0609(7) Uani 1 1 d . . . . .
C37 C 0.6833(3) 0.91462(8) 0.4511(2) 0.0716(8) Uani 1 1 d . . . . .
H37 H 0.722927 0.892363 0.463539 0.086 Uiso 1 1 calc R U . . .
C65 C 0.6511(2) 0.97495(7) 0.3927(2) 0.0645(7) Uani 1 1 d . . . . .
H65 H 0.668532 0.994474 0.362446 0.077 Uiso 1 1 calc R U . . .
C79 C 0.5399(3) 0.95121(10) 0.4612(2) 0.0783(9) Uani 1 1 d . . . . .
H79 H 0.482422 0.954246 0.480160 0.094 Uiso 1 1 calc R U . . .
C83 C 0.8013(3) 0.93848(12) 0.3784(3) 0.0839(10) Uani 1 1 d . . . . .
H83A H 0.850293 0.921325 0.412516 0.126 Uiso 1 1 calc R U . . .
H83B H 0.833168 0.963070 0.377492 0.126 Uiso 1 1 calc R U . . .
H83C H 0.779341 0.928162 0.325091 0.126 Uiso 1 1 calc R U . . .
C13 C 0.0082(6) 0.5848(2) 0.3117(4) 0.134(2) Uani 1 1 d . U . . .
H13 H 0.012048 0.562188 0.284362 0.161 Uiso 1 1 calc R U . . .
C25 C -0.0327(5) 0.5860(3) 0.3693(5) 0.141(2) Uani 1 1 d . U . . .
H25 H -0.060627 0.562960 0.380560 0.169 Uiso 1 1 calc R U . . .
C49 C -0.0144(8) 0.6886(3) 0.4261(6) 0.178(3) Uani 1 1 d . U . . .
H49A H -0.066873 0.703545 0.389373 0.267 Uiso 1 1 calc R U . . .
H49B H 0.050805 0.701779 0.437558 0.267 Uiso 1 1 calc R U . . .
H49C H -0.032960 0.684880 0.474786 0.267 Uiso 1 1 calc R U . . .
C51 C -0.0057(6) 0.6523(3) 0.3912(5) 0.156(3) Uani 1 1 d . U . . .
C95 C -0.0416(4) 0.6169(2) 0.4176(4) 0.1263(19) Uani 1 1 d . U . . .
H95 H -0.067415 0.614993 0.461596 0.152 Uiso 1 1 calc R U . . .
C101 C 0.0354(7) 0.6524(3) 0.3316(5) 0.150(2) Uani 1 1 d . U . . .
H101 H 0.058459 0.675151 0.314625 0.180 Uiso 1 1 calc R U . . .
C103 C 0.0442(6) 0.6173(2) 0.2936(5) 0.150(2) Uani 1 1 d . U . . .
H103 H 0.077366 0.617350 0.253512 0.180 Uiso 1 1 calc R U . . .
C23 C 0.1361(2) 0.83006(10) 0.2217(3) 0.1180(18) Uani 1 1 d G U . . .
H23 H 0.104054 0.841250 0.256880 0.142 Uiso 1 1 calc R U . . .
C47 C 0.1826(3) 0.79512(10) 0.23882(17) 0.1083(15) Uani 1 1 d G U . . .
C91 C 0.2294(2) 0.77874(8) 0.1873(2) 0.1031(14) Uani 1 1 d G U . . .
H91 H 0.261222 0.754857 0.199013 0.124 Uiso 1 1 calc R U . . .
C45 C 0.2298(3) 0.79730(13) 0.1186(2) 0.1174(18) Uani 1 1 d G U . . .
H45 H 0.261830 0.786101 0.083373 0.141 Uiso 1 1 calc R U . . .
C93 C 0.1833(3) 0.83224(13) 0.1014(2) 0.144(2) Uani 1 1 d G U . . .
H93 H 0.183550 0.844920 0.054485 0.173 Uiso 1 1 calc R U . . .
C87 C 0.1364(3) 0.84862(8) 0.1530(3) 0.135(2) Uani 1 1 d G U . . .
H87 H 0.104662 0.872494 0.141238 0.162 Uiso 1 1 calc R U . . .
C99 C 0.1755(8) 0.7728(3) 0.3062(5) 0.174(3) Uani 1 1 d . U . . .
H99A H 0.105811 0.763664 0.296947 0.261 Uiso 1 1 calc R U . . .
H99B H 0.193974 0.788501 0.353459 0.261 Uiso 1 1 calc R U . . .
H99C H 0.222016 0.751351 0.313263 0.261 Uiso 1 1 calc R U . . .

loop_
_atom_site_aniso_label
_atom_site_aniso_U_11
_atom_site_aniso_U_22
_atom_site_aniso_U_33
_atom_site_aniso_U_23
_atom_site_aniso_U_13
_atom_site_aniso_U_12
O1 0.0427(10) 0.0431(8) 0.0722(12) 0.0101(7) 0.0101(8) -0.0090(6)
O2 0.0522(11) 0.0695(11) 0.0624(12) 0.0057(9) -0.0025(9) 0.0095(9)
O3 0.0457(11) 0.0805(13) 0.0826(15) 0.0151(11) 0.0182(10) 0.0089(9)
O4 0.0367(9) 0.0400(8) 0.0793(12) -0.0007(7) -0.0025(8) 0.0006(6)
O5 0.0500(11) 0.0623(11) 0.0834(14) -0.0268(10) -0.0005(10) -0.0011(8)
O6 0.0483(11) 0.0601(10) 0.0771(13) -0.0067(9) 0.0251(10) -0.0085(8)
O7 0.0630(13) 0.0660(12) 0.0752(14) 0.0117(9) 0.0060(11) -0.0088(9)
O8 0.0619(12) 0.0536(10) 0.0756(13) -0.0137(8) 0.0154(10) -0.0009(8)
C1 0.0298(10) 0.0331(9) 0.0558(13) 0.0077(8) -0.0003(9) -0.0001(7)
C2 0.0432(14) 0.0389(11) 0.091(2) -0.0081(11) 0.0095(13) -0.0046(9)
C4 0.0285(10) 0.0345(9) 0.0586(13) 0.0060(8) 0.0031(9) 0.0003(7)
C6 0.0333(11) 0.0334(9) 0.0581(13) 0.0091(8) -0.0003(9) -0.0013(8)
C7 0.0384(13) 0.0487(12) 0.0670(16) -0.0134(10) 0.0070(11) -0.0040(9)
C8 0.0338(11) 0.0302(9) 0.0616(14) -0.0037(8) 0.0058(10) -0.0019(7)
C9 0.0565(17) 0.0594(15) 0.095(2) 0.0248(14) 0.0173(16) -0.0098(12)
C10 0.0385(11) 0.0317(9) 0.0543(13) 0.0000(8) 0.0080(10) 0.0004(8)
C12 0.0338(11) 0.0310(9) 0.0620(14) -0.0064(8) 0.0049(10) -0.0013(7)
C14 0.0360(11) 0.0306(9) 0.0560(13) 0.0008(8) 0.0064(9) 0.0016(7)
C15 0.0523(15) 0.0353(10) 0.0689(16) 0.0060(10) -0.0126(12) -0.0055(9)
C16 0.0393(12) 0.0323(9) 0.0567(13) 0.0071(8) -0.0058(10) 0.0005(8)
C17 0.0428(14) 0.0453(12) 0.094(2) -0.0177(12) 0.0029(14) 0.0001(10)
C18 0.0350(12) 0.0423(11) 0.0599(14) 0.0005(9) 0.0083(10) -0.0001(8)
C20 0.0436(13) 0.0381(10) 0.0576(14) 0.0007(9) 0.0041(10) 0.0035(9)
C22 0.0314(11) 0.0353(9) 0.0610(14) 0.0057(8) 0.0055(10) -0.0017(7)
C24 0.0332(11) 0.0355(9) 0.0654(15) -0.0081(9) 0.0066(10) 0.0006(8)
C26 0.0314(11) 0.0397(10) 0.0646(15) -0.0106(9) 0.0101(10) 0.0013(8)
C27 0.0475(14) 0.0379(11) 0.0829(19) -0.0044(10) 0.0206(13) -0.0068(9)
C28 0.0347(11) 0.0321(9) 0.0627(14) 0.0021(8) 0.0075(10) -0.0010(8)
C29 0.0454(14) 0.0525(13) 0.0689(17) -0.0014(11) 0.0140(12) 0.0002(10)
C30 0.0375(12) 0.0345(9) 0.0647(15) -0.0001(8) 0.0099(10) -0.0053(8)
C31 0.0427(14) 0.0607(14) 0.0616(16) -0.0066(11) 0.0022(12) -0.0024(11)
C32 0.0275(10) 0.0374(10) 0.0676(15) -0.0110(9) 0.0034(10) 0.0023(8)
C34 0.0273(10) 0.0415(10) 0.0654(15) -0.0122(9) 0.0068(10) 0.0022(8)
C35 0.0610(17) 0.0491(13) 0.0705(18) -0.0033(11) 0.0071(14) 0.0018(11)
C36 0.0350(12) 0.0320(9) 0.0713(16) 0.0074(9) 0.0076(11) 0.0020(8)
C38 0.0408(12) 0.0307(9) 0.0563(13) 0.0030(8) 0.0022(10) 0.0003(8)
C39 0.070(2) 0.0765(19) 0.0614(18) 0.0058(14) 0.0038(15) 0.0066(15)
C40 0.0316(11) 0.0362(10) 0.0695(15) -0.0066(9) 0.0011(10) 0.0051(8)
C41 0.089(3) 0.093(2) 0.102(3) -0.020(2) 0.053(2) -0.026(2)
C42 0.0360(12) 0.0410(10) 0.0610(14) -0.0045(9) 0.0064(10) -0.0003(8)
C44 0.0306(11) 0.0303(9) 0.0793(17) 0.0016(9) -0.0013(11) -0.0019(7)
C46 0.0345(12) 0.0348(10) 0.0720(16) 0.0027(9) 0.0106(11) 0.0021(8)
C48 0.0406(13) 0.0376(10) 0.0669(15) -0.0017(9) 0.0105(11) 0.0002(8)
C50 0.0384(12) 0.0436(11) 0.0691(16) -0.0051(10) 0.0112(11) -0.0015(9)
C52 0.0337(12) 0.0435(11) 0.0668(15) -0.0097(9) 0.0109(11) 0.0012(8)
C53 0.0380(13) 0.0504(12) 0.0753(18) 0.0065(11) 0.0073(12) 0.0018(9)
C54 0.0329(12) 0.0329(9) 0.0793(17) -0.0066(9) -0.0017(11) 0.0001(8)
C55 0.0391(13) 0.0462(12) 0.087(2) 0.0204(11) 0.0155(13) 0.0049(9)
C56 0.0319(11) 0.0354(10) 0.0776(17) 0.0076(9) 0.0124(11) 0.0012(8)
C57 0.0428(14) 0.0533(13) 0.0675(16) 0.0067(11) 0.0164(12) -0.0132(10)
C58 0.0380(12) 0.0426(11) 0.0617(15) 0.0028(9) 0.0073(10) -0.0036(9)
C59 0.0413(14) 0.0457(12) 0.0825(19) -0.0077(11) -0.0066(13) -0.0055(10)
C60 0.0348(12) 0.0401(10) 0.0707(16) -0.0119(10) 0.0039(11) -0.0028(8)
C61 0.0334(12) 0.0399(11) 0.100(2) 0.0216(12) 0.0081(13) 0.0018(9)
C62 0.0426(13) 0.0410(11) 0.0649(15) 0.0065(9) 0.0053(11) -0.0122(9)
C63 0.0564(16) 0.0325(10) 0.0770(18) 0.0074(10) -0.0136(13) -0.0093(9)
C64 0.0371(12) 0.0352(10) 0.0622(14) 0.0018(9) -0.0026(10) -0.0016(8)
C66 0.0344(12) 0.0441(11) 0.0649(15) -0.0094(10) -0.0020(10) -0.0002(9)
C67 0.0382(13) 0.0436(12) 0.095(2) -0.0049(12) 0.0155(13) -0.0031(9)
C68 0.0417(13) 0.0453(11) 0.0606(15) -0.0049(9) -0.0005(11) 0.0068(9)
C69 0.0681(19) 0.0541(14) 0.0685(18) 0.0040(12) 0.0001(14) -0.0083(12)
C70 0.0328(12) 0.0424(11) 0.0810(18) 0.0016(10) 0.0036(12) 0.0003(9)
C71 0.0341(13) 0.0536(14) 0.106(2) -0.0221(14) -0.0012(14) 0.0026(10)
C72 0.0382(12) 0.0310(9) 0.0691(15) 0.0016(9) 0.0030(11) -0.0023(8)
C73 0.073(2) 0.0456(13) 0.113(3) -0.0025(13) 0.054(2) -0.0053(12)
C74 0.0351(12) 0.0400(11) 0.0829(18) 0.0104(10) 0.0090(12) 0.0020(9)
C75 0.077(2) 0.0720(18) 0.070(2) -0.0081(14) 0.0223(17) 0.0045(15)
C76 0.0459(13) 0.0329(9) 0.0586(14) 0.0047(8) -0.0040(10) -0.0012(8)
C77 0.085(2) 0.0389(12) 0.111(3) 0.0012(13) 0.053(2) -0.0057(12)
C78 0.0370(12) 0.0454(11) 0.0622(15) 0.0032(9) 0.0101(11) -0.0022(9)
C80 0.0336(12) 0.0380(10) 0.0682(15) -0.0100(9) 0.0033(10) 0.0026(8)
C81 0.057(2) 0.130(3) 0.081(2) 0.021(2) 0.0299(19) 0.017(2)
C82 0.0360(12) 0.0363(10) 0.0758(16) 0.0103(9) 0.0099(11) -0.0021(8)
C84 0.0340(13) 0.0401(11) 0.096(2) 0.0059(11) -0.0092(13) -0.0033(9)
C85 0.101(3) 0.086(2) 0.077(2) 0.0124(18) 0.014(2) -0.011(2)
C86 0.0407(13) 0.0474(11) 0.0599(15) -0.0031(9) 0.0086(11) 0.0008(9)
C88 0.0330(12) 0.0345(10) 0.0780(17) -0.0129(9) -0.0008(11) 0.0020(8)
C90 0.0336(12) 0.0313(9) 0.0871(19) 0.0067(10) 0.0011(12) -0.0005(8)
C92 0.0389(13) 0.0433(11) 0.0739(17) -0.0044(10) 0.0162(12) -0.0071(9)
C94 0.0382(12) 0.0433(11) 0.0786(17) -0.0048(10) 0.0192(12) -0.0037(9)
C96 0.0325(12) 0.0343(10) 0.0868(19) 0.0150(10) 0.0042(12) 0.0020(8)
C98 0.0359(12) 0.0427(11) 0.0734(17) -0.0110(10) -0.0022(11) 0.0023(9)
C100 0.0293(11) 0.0451(11) 0.0768(17) -0.0098(10) 0.0081(11) -0.0028(8)
C102 0.0424(13) 0.0388(11) 0.0719(16) -0.0013(10) 0.0116(12) 0.0019(9)
C104 0.0424(14) 0.0384(11) 0.0840(19) -0.0105(11) -0.0028(13) -0.0038(9)
C106 0.0367(12) 0.0437(11) 0.0685(16) -0.0067(10) 0.0004(11) 0.0042(9)
C3 0.208(7) 0.123(4) 0.149(5) -0.024(3) 0.098(5) -0.064(4)
C21 0.146(5) 0.085(3) 0.091(3) -0.004(2) -0.003(3) -0.002(3)
C11 0.079(3) 0.092(2) 0.102(3) -0.004(2) 0.008(2) 0.0007(19)
C43 0.081(2) 0.0586(16) 0.095(3) -0.0120(15) -0.0037(19) 0.0058(15)
C97 0.102(4) 0.136(4) 0.158(5) -0.019(4) -0.019(4) 0.010(3)
C105 0.170(7) 0.232(8) 0.196(7) -0.025(6) 0.073(6) -0.033(6)
C89 0.128(3) 0.082(2) 0.109(3) -0.004(2) -0.004(3) -0.005(2)
C5 0.079(2) 0.0735(19) 0.100(3) 0.0242(17) 0.036(2) -0.0017(16)
C19 0.0560(18) 0.0520(14) 0.096(2) -0.0031(13) 0.0003(16) 0.0049(12)
C33 0.0567(17) 0.0526(13) 0.0668(17) -0.0022(11) 0.0070(13) -0.0028(11)
C37 0.080(2) 0.0479(13) 0.079(2) 0.0044(12) 0.0103(17) 0.0060(13)
C65 0.0601(18) 0.0444(12) 0.082(2) 0.0063(11) 0.0101(15) -0.0095(11)
C79 0.063(2) 0.080(2) 0.092(2) -0.0024(17) 0.0227(18) -0.0003(16)
C83 0.066(2) 0.093(2) 0.091(3) -0.0024(19) 0.0204(19) 0.0028(17)
C13 0.127(5) 0.133(4) 0.132(4) 0.032(4) 0.021(4) 0.014(3)
C25 0.087(3) 0.188(6) 0.143(5) 0.044(4) 0.026(3) 0.030(4)
C49 0.165(5) 0.180(5) 0.178(5) 0.001(4) 0.032(4) 0.006(4)
C51 0.106(4) 0.186(6) 0.152(5) -0.016(5) 0.001(4) 0.020(4)
C95 0.067(3) 0.154(5) 0.146(5) 0.032(4) 0.012(3) 0.019(3)
C101 0.167(6) 0.161(6) 0.122(4) 0.029(4) 0.040(4) 0.003(4)
C103 0.172(6) 0.132(5) 0.133(5) 0.042(4) 0.023(4) 0.005(4)
C23 0.077(3) 0.124(4) 0.151(5) -0.063(3) 0.030(3) -0.020(3)
C47 0.093(3) 0.117(3) 0.110(3) -0.013(3) 0.021(3) -0.034(3)
C91 0.074(3) 0.097(3) 0.126(4) -0.025(3) 0.009(2) -0.013(2)
C45 0.099(3) 0.138(4) 0.129(4) -0.036(3) 0.054(3) -0.054(3)
C93 0.141(5) 0.149(5) 0.135(5) 0.024(4) 0.029(4) -0.047(4)
C87 0.120(4) 0.096(3) 0.161(5) 0.028(3) -0.005(4) -0.054(3)
C99 0.190(5) 0.179(5) 0.142(4) 0.021(4) 0.031(4) -0.014(4)

loop_
_atom_type_symbol
_atom_type_description
_atom_type_scat_dispersion_real
_atom_type_scat_dispersion_imag
_atom_type_scat_source
C C 0.0181 0.0091 'International Tables Vol C Tables 4.2.6.8 and 6.1.1.4'
H H 0.0000 0.0000 'International Tables Vol C Tables 4.2.6.8 and 6.1.1.4'
O O 0.0492 0.0322 'International Tables Vol C Tables 4.2.6.8 and 6.1.1.4'

loop_
_geom_angle_atom_site_label_1
_geom_angle_atom_site_label_2
_geom_angle_atom_site_label_3
_geom_angle
_geom_angle_site_symmetry_1
_geom_angle_site_symmetry_3
_geom_angle_publ_flag
C30 O1 C9 117.7(2) . . ?
C68 O2 C39 117.6(2) . . ?
C55 O3 C81 117.4(2) . . ?
C40 O4 C35 118.08(19) . . ?
C104 O5 C69 118.9(2) . . ?
C58 O6 C41 119.1(2) . . ?
C29 O7 C85 118.7(3) . . ?
C20 O8 C75 118.8(2) . . ?
C4 C1 C6 120.8(2) . . ?
C22 C1 C4 122.47(19) . . ?
C22 C1 C6 116.7(2) . . ?
C67 C2 H2 119.2 . . ?
C67 C2 C106 121.6(2) . . ?
C106 C2 H2 119.2 . . ?
C1 C4 C28 121.9(2) . . ?
C58 C4 C1 118.71(19) . . ?
C58 C4 C28 119.2(2) . . ?
C16 C6 C1 120.9(2) . . ?
C62 C6 C1 117.2(2) . . ?
C62 C6 C16 121.9(2) . . ?
C31 C7 H7 119.3 . . ?
C31 C7 C34 121.4(2) . . ?
C34 C7 H7 119.3 . . ?
C12 C8 C28 122.1(2) . . ?
C30 C8 C12 118.0(2) . . ?
C30 C8 C28 119.8(2) . . ?
O1 C9 H9A 109.5 . . ?
O1 C9 H9B 109.5 . . ?
O1 C9 H9C 109.5 . . ?
H9A C9 H9B 109.5 . . ?
H9A C9 H9C 109.5 . . ?
H9B C9 H9C 109.5 . . ?
C15 C10 C14 120.3(2) . . ?
C72 C10 C14 122.22(19) . . ?
C72 C10 C15 117.5(2) . . ?
C8 C12 C24 120.8(2) . . ?
C42 C12 C8 121.7(2) . . ?
C42 C12 C24 117.5(2) . . ?
C46 C14 C10 121.8(2) . . ?
C82 C14 C10 120.8(2) . . ?
C82 C14 C46 117.46(19) . . ?
C10 C15 H15 119.6 . . ?
C10 C15 C63 120.7(2) . . ?
C63 C15 H15 119.6 . . ?
C6 C16 C76 120.9(2) . . ?
C20 C16 C6 119.5(2) . . ?
C20 C16 C76 119.5(2) . . ?
C71 C17 H17 119.3 . . ?
C102 C17 H17 119.3 . . ?
C102 C17 C71 121.4(2) . . ?
C27 C18 C50 122.2(2) . . ?
C27 C18 C73 118.1(2) . . ?
C73 C18 C50 119.7(2) . . ?
O8 C20 C78 122.7(2) . . ?
C16 C20 O8 116.9(2) . . ?
C16 C20 C78 120.3(2) . . ?
C1 C22 H22 119.1 . . ?
C78 C22 C1 121.7(2) . . ?
C78 C22 H22 119.1 . . ?
C80 C24 C12 119.9(2) . . ?
C100 C24 C12 117.7(2) . . ?
C100 C24 C80 122.3(2) . . ?
C52 C26 C34 121.0(2) . . ?
C60 C26 C34 118.0(2) . . ?
C60 C26 C52 121.1(2) . . ?
C18 C27 H27 119.5 . . ?
C18 C27 C94 121.0(2) . . ?
C94 C27 H27 119.5 . . ?
C4 C28 H28A 107.8 . . ?
C4 C28 H28B 107.8 . . ?
C8 C28 C4 118.11(17) . . ?
C8 C28 H28A 107.8 . . ?
C8 C28 H28B 107.8 . . ?
H28A C28 H28B 107.1 . . ?
O7 C29 C31 123.4(3) . . ?
O7 C29 C52 115.6(2) . . ?
C52 C29 C31 121.0(3) . . ?
O1 C30 C8 116.5(2) . . ?
O1 C30 C92 122.2(2) . . ?
C8 C30 C92 121.3(2) . . ?
C7 C31 C29 120.6(3) . . ?
C7 C31 H31 119.7 . . ?
C29 C31 H31 119.7 . . ?
C34 C32 C88 121.6(2) . . ?
C40 C32 C34 118.5(2) . . ?
C40 C32 C88 119.7(2) . . ?
C7 C34 C26 117.3(2) . . ?
C7 C34 C32 122.5(2) . . ?
C26 C34 C32 120.2(2) . . ?
O4 C35 H35A 109.5 . . ?
O4 C35 H35B 109.5 . . ?
O4 C35 H35C 109.5 . . ?
H35A C35 H35B 109.5 . . ?
H35A C35 H35C 109.5 . . ?
H35B C35 H35C 109.5 . . ?
C56 C36 C61 119.2(2) . . ?
C74 C36 C56 117.8(2) . . ?
C74 C36 C61 123.0(2) . . ?
C63 C38 C64 118.0(2) . . ?
C63 C38 C76 123.1(2) . . ?
C64 C38 C76 118.9(2) . . ?
O2 C39 H39A 109.5 . . ?
O2 C39 H39B 109.5 . . ?
O2 C39 H39C 109.5 . . ?
H39A C39 H39B 109.5 . . ?
H39A C39 H39C 109.5 . . ?
H39B C39 H39C 109.5 . . ?
O4 C40 C32 118.0(2) . . ?
O4 C40 C66 121.0(2) . . ?
C32 C40 C66 121.0(2) . . ?
O6 C41 H41A 109.5 . . ?
O6 C41 H41B 109.5 . . ?
O6 C41 H41C 109.5 . . ?
H41A C41 H41B 109.5 . . ?
H41A C41 H41C 109.5 . . ?
H41B C41 H41C 109.5 . . ?
C12 C42 H42 119.0 . . ?
C86 C42 C12 122.0(2) . . ?
C86 C42 H42 119.0 . . ?
C54 C44 C90 120.7(2) . . ?
C70 C44 C54 122.2(2) . . ?
C70 C44 C90 117.2(3) . . ?
C14 C46 H46 119.6 . . ?
C56 C46 C14 120.8(2) . . ?
C56 C46 H46 119.6 . . ?
C77 C48 C94 117.7(2) . . ?
C77 C48 C102 121.3(2) . . ?
C94 C48 C102 121.0(2) . . ?
C18 C50 H50A 108.4 . . ?
C18 C50 H50B 108.4 . . ?
H50A C50 H50B 107.5 . . ?
C52 C50 C18 115.3(2) . . ?
C52 C50 H50A 108.4 . . ?
C52 C50 H50B 108.4 . . ?
C26 C52 C50 122.8(2) . . ?
C29 C52 C26 118.6(2) . . ?
C29 C52 C50 118.7(2) . . ?
C55 C53 H53 120.0 . . ?
C70 C53 H53 120.0 . . ?
C70 C53 C55 120.0(3) . . ?
C44 C54 C88 121.1(2) . . ?
C104 C54 C44 118.9(2) . . ?
C104 C54 C88 119.9(3) . . ?
O3 C55 C53 121.5(3) . . ?
O3 C55 C96 117.8(2) . . ?
C96 C55 C53 120.7(3) . . ?
C36 C56 H56 119.3 . . ?
C46 C56 C36 121.4(2) . . ?
C46 C56 H56 119.3 . . ?
C58 C57 H57 119.7 . . ?
C62 C57 H57 119.7 . . ?
C62 C57 C58 120.5(2) . . ?
O6 C58 C4 117.6(2) . . ?
O6 C58 C57 121.5(2) . . ?
C4 C58 C57 120.9(2) . . ?
C84 C59 H59 119.7 . . ?
C84 C59 C104 120.5(3) . . ?
C104 C59 H59 119.7 . . ?
C26 C60 H60 119.1 . . ?
C66 C60 C26 121.8(2) . . ?
C66 C60 H60 119.1 . . ?
C36 C61 H61A 108.7 . . ?
C36 C61 H61B 108.7 . . ?
H61A C61 H61B 107.6 . . ?
C96 C61 C36 114.3(2) . . ?
C96 C61 H61A 108.7 . . ?
C96 C61 H61B 108.7 . . ?
C6 C62 H62 119.1 . . ?
C57 C62 C6 121.8(2) . . ?
C57 C62 H62 119.1 . . ?
C15 C63 H63 119.3 . . ?
C38 C63 C15 121.5(2) . . ?
C38 C63 H63 119.3 . . ?
C38 C64 H64 119.7 . . ?
C72 C64 C38 120.6(2) . . ?
C72 C64 H64 119.7 . . ?
C40 C66 H66 119.7 . . ?
C60 C66 C40 120.6(2) . . ?
C60 C66 H66 119.7 . . ?
C2 C67 H67 119.7 . . ?
C2 C67 C102 120.6(2) . . ?
C102 C67 H67 119.7 . . ?
O2 C68 C80 116.4(2) . . ?
O2 C68 C86 123.0(3) . . ?
C80 C68 C86 120.7(2) . . ?
O5 C69 H69A 109.5 . . ?
O5 C69 H69B 109.5 . . ?
O5 C69 H69C 109.5 . . ?
H69A C69 H69B 109.5 . . ?
H69A C69 H69C 109.5 . . ?
H69B C69 H69C 109.5 . . ?
C44 C70 H70 118.9 . . ?
C53 C70 C44 122.1(2) . . ?
C53 C70 H70 118.9 . . ?
C17 C71 H71 119.3 . . ?
C106 C71 C17 121.4(3) . . ?
C106 C71 H71 119.3 . . ?
C10 C72 C64 121.7(2) . . ?
C10 C72 H72 119.2 . . ?
C64 C72 H72 119.2 . . ?
C18 C73 H73 119.6 . . ?
C18 C73 C77 120.7(3) . . ?
C77 C73 H73 119.6 . . ?
C36 C74 H74 119.5 . . ?
C36 C74 C82 121.0(2) . . ?
C82 C74 H74 119.5 . . ?
O8 C75 H75A 109.5 . . ?
O8 C75 H75B 109.5 . . ?
O8 C75 H75C 109.5 . . ?
H75A C75 H75B 109.5 . . ?
H75A C75 H75C 109.5 . . ?
H75B C75 H75C 109.5 . . ?
C16 C76 C38 115.07(19) . . ?
C16 C76 H76A 108.5 . . ?
C16 C76 H76B 108.5 . . ?
C38 C76 H76A 108.5 . . ?
C38 C76 H76B 108.5 . . ?
H76A C76 H76B 107.5 . . ?
C48 C77 C73 121.5(2) . . ?
C48 C77 H77 119.2 . . ?
C73 C77 H77 119.2 . . ?
C20 C78 H78 119.6 . . ?
C22 C78 C20 120.9(2) . . ?
C22 C78 H78 119.6 . . ?
C24 C80 C98 121.7(2) . . ?
C68 C80 C24 119.3(2) . . ?
C68 C80 C98 118.9(2) . . ?
O3 C81 H81A 109.5 . . ?
O3 C81 H81B 109.5 . . ?
O3 C81 H81C 109.5 . . ?
H81A C81 H81B 109.5 . . ?
H81A C81 H81C 109.5 . . ?
H81B C81 H81C 109.5 . . ?
C14 C82 C74 121.6(2) . . ?
C14 C82 H82 119.2 . . ?
C74 C82 H82 119.2 . . ?
C59 C84 H84 118.9 . . ?
C59 C84 C90 122.3(2) . . ?
C90 C84 H84 118.9 . . ?
O7 C85 H85A 109.5 . . ?
O7 C85 H85B 109.5 . . ?
O7 C85 H85C 109.5 . . ?
H85A C85 H85B 109.5 . . ?
H85A C85 H85C 109.5 . . ?
H85B C85 H85C 109.5 . . ?
C42 C86 C68 120.7(3) . . ?
C42 C86 H86 119.7 . . ?
C68 C86 H86 119.7 . . ?
C32 C88 C54 118.49(18) . . ?
C32 C88 H88A 107.7 . . ?
C32 C88 H88B 107.7 . . ?
C54 C88 H88A 107.7 . . ?
C54 C88 H88B 107.7 . . ?
H88A C88 H88B 107.1 . . ?
C84 C90 C44 117.0(3) . . ?
C96 C90 C44 120.4(3) . . ?
C96 C90 C84 122.6(2) . . ?
C30 C92 H92 119.8 . . ?
C100 C92 C30 120.5(2) . . ?
C100 C92 H92 119.8 . . ?
C27 C94 C48 120.8(2) . . ?
C27 C94 H94 119.6 . . ?
C48 C94 H94 119.6 . . ?
C55 C96 C61 119.4(3) . . ?
C55 C96 C90 119.5(2) . . ?
C90 C96 C61 121.1(3) . . ?
C80 C98 H98A 108.9 . . ?
C80 C98 H98B 108.9 . . ?
C80 C98 C106 113.30(19) . . ?
H98A C98 H98B 107.7 . . ?
C106 C98 H98A 108.9 . . ?
C106 C98 H98B 108.9 . . ?
C24 C100 H100 119.2 . . ?
C92 C100 C24 121.5(2) . . ?
C92 C100 H100 119.2 . . ?
C17 C102 C48 120.9(2) . . ?
C17 C102 C67 117.7(2) . . ?
C67 C102 C48 121.4(2) . . ?
O5 C104 C54 117.2(2) . . ?
O5 C104 C59 122.2(3) . . ?
C54 C104 C59 120.6(3) . . ?
C2 C106 C98 120.5(2) . . ?
C71 C106 C2 117.3(2) . . ?
C71 C106 C98 122.0(2) . . ?
C21 C3 H3 120.0 . . ?
C21 C3 C105 120.0 . . ?
C105 C3 H3 120.0 . . ?
C3 C21 H21 120.0 . . ?
C11 C21 C3 120.0 . . ?
C11 C21 H21 120.0 . . ?
C21 C11 H11 120.0 . . ?
C43 C11 C21 120.0 . . ?
C43 C11 H11 120.0 . . ?
C11 C43 C89 120.4(3) . . ?
C97 C43 C11 120.0 . . ?
C97 C43 C89 119.6(3) . . ?
C43 C97 H97 120.0 . . ?
C43 C97 C105 120.0 . . ?
C105 C97 H97 120.0 . . ?
C3 C105 H105 120.0 . . ?
C97 C105 C3 120.0 . . ?
C97 C105 H105 120.0 . . ?
C43 C89 H89A 109.5 . . ?
C43 C89 H89B 109.5 . . ?
C43 C89 H89C 109.5 . . ?
H89A C89 H89B 109.5 . . ?
H89A C89 H89C 109.5 . . ?
H89B C89 H89C 109.5 . . ?
C37 C5 H5 119.5 . . ?
C79 C5 H5 119.5 . . ?
C79 C5 C37 121.0(3) . . ?
C65 C19 H19 119.9 . . ?
C65 C19 C79 120.1(3) . . ?
C79 C19 H19 119.9 . . ?
C37 C33 C65 117.3(3) . . ?
C37 C33 C83 121.2(3) . . ?
C65 C33 C83 121.4(3) . . ?
C5 C37 H37 119.9 . . ?
C33 C37 C5 120.2(3) . . ?
C33 C37 H37 119.9 . . ?
C19 C65 C33 122.7(3) . . ?
C19 C65 H65 118.6 . . ?
C33 C65 H65 118.6 . . ?
C5 C79 C19 118.6(3) . . ?
C5 C79 H79 120.7 . . ?
C19 C79 H79 120.7 . . ?
C33 C83 H83A 109.5 . . ?
C33 C83 H83B 109.5 . . ?
C33 C83 H83C 109.5 . . ?
H83A C83 H83B 109.5 . . ?
H83A C83 H83C 109.5 . . ?
H83B C83 H83C 109.5 . . ?
C25 C13 H13 122.1 . . ?
C25 C13 C103 115.9(8) . . ?
C103 C13 H13 122.1 . . ?
C13 C25 H25 115.4 . . ?
C13 C25 C95 129.2(8) . . ?
C95 C25 H25 115.4 . . ?
H49A C49 H49B 109.5 . . ?
H49A C49 H49C 109.5 . . ?
H49B C49 H49C 109.5 . . ?
C51 C49 H49A 109.5 . . ?
C51 C49 H49B 109.5 . . ?
C51 C49 H49C 109.5 . . ?
C49 C51 C95 123.1(9) . . ?
C101 C51 C49 116.3(10) . . ?
C101 C51 C95 120.6(8) . . ?
C25 C95 C51 111.9(7) . . ?
C25 C95 H95 124.1 . . ?
C51 C95 H95 124.1 . . ?
C51 C101 H101 120.6 . . ?
C51 C101 C103 118.9(8) . . ?
C103 C101 H101 120.6 . . ?
C13 C103 C101 123.3(8) . . ?
C13 C103 H103 118.3 . . ?
C101 C103 H103 118.3 . . ?
C47 C23 H23 120.0 . . ?
C47 C23 C87 120.0 . . ?
C87 C23 H23 120.0 . . ?
C23 C47 C99 122.0(5) . . ?
C91 C47 C23 120.0 . . ?
C91 C47 C99 117.7(5) . . ?
C47 C91 H91 120.0 . . ?
C47 C91 C45 120.0 . . ?
C45 C91 H91 120.0 . . ?
C91 C45 H45 120.0 . . ?
C91 C45 C93 120.0 . . ?
C93 C45 H45 120.0 . . ?
C45 C93 H93 120.0 . . ?
C87 C93 C45 120.0 . . ?
C87 C93 H93 120.0 . . ?
C23 C87 H87 120.0 . . ?
C93 C87 C23 120.0 . . ?
C93 C87 H87 120.0 . . ?
C47 C99 H99A 109.5 . . ?
C47 C99 H99B 109.5 . . ?
C47 C99 H99C 109.5 . . ?
H99A C99 H99B 109.5 . . ?
H99A C99 H99C 109.5 . . ?
H99B C99 H99C 109.5 . . ?

loop_
_geom_bond_atom_site_label_1
_geom_bond_atom_site_label_2
_geom_bond_distance
_geom_bond_site_symmetry_2
_geom_bond_publ_flag
O1 C9 1.424(3) . ?
O1 C30 1.378(3) . ?
O2 C39 1.419(4) . ?
O2 C68 1.380(3) . ?
O3 C55 1.374(4) . ?
O3 C81 1.401(5) . ?
O4 C35 1.414(4) . ?
O4 C40 1.375(3) . ?
O5 C69 1.431(4) . ?
O5 C104 1.368(4) . ?
O6 C41 1.410(4) . ?
O6 C58 1.366(3) . ?
O7 C29 1.368(3) . ?
O7 C85 1.392(5) . ?
O8 C20 1.371(3) . ?
O8 C75 1.406(4) . ?
C1 C4 1.424(3) . ?
C1 C6 1.440(3) . ?
C1 C22 1.418(4) . ?
C2 H2 0.9500 . ?
C2 C67 1.384(4) . ?
C2 C106 1.388(4) . ?
C4 C28 1.529(3) . ?
C4 C58 1.377(4) . ?
C6 C16 1.419(4) . ?
C6 C62 1.413(4) . ?
C7 H7 0.9500 . ?
C7 C31 1.369(4) . ?
C7 C34 1.415(4) . ?
C8 C12 1.430(3) . ?
C8 C28 1.514(3) . ?
C8 C30 1.390(3) . ?
C9 H9A 0.9800 . ?
C9 H9B 0.9800 . ?
C9 H9C 0.9800 . ?
C10 C14 1.481(3) . ?
C10 C15 1.389(3) . ?
C10 C72 1.380(3) . ?
C12 C24 1.437(3) . ?
C12 C42 1.416(4) . ?
C14 C46 1.399(3) . ?
C14 C82 1.385(3) . ?
C15 H15 0.9500 . ?
C15 C63 1.397(3) . ?
C16 C20 1.369(4) . ?
C16 C76 1.519(3) . ?
C17 H17 0.9500 . ?
C17 C71 1.388(4) . ?
C17 C102 1.373(4) . ?
C18 C27 1.381(4) . ?
C18 C50 1.509(3) . ?
C18 C73 1.383(4) . ?
C20 C78 1.417(3) . ?
C22 H22 0.9500 . ?
C22 C78 1.360(4) . ?
C24 C80 1.424(4) . ?
C24 C100 1.411(4) . ?
C26 C34 1.433(3) . ?
C26 C52 1.425(4) . ?
C26 C60 1.410(4) . ?
C27 H27 0.9500 . ?
C27 C94 1.387(4) . ?
C28 H28A 0.9900 . ?
C28 H28B 0.9900 . ?
C29 C31 1.410(4) . ?
C29 C52 1.379(4) . ?
C30 C92 1.410(3) . ?
C31 H31 0.9500 . ?
C32 C34 1.441(4) . ?
C32 C40 1.382(4) . ?
C32 C88 1.526(3) . ?
C35 H35A 0.9800 . ?
C35 H35B 0.9800 . ?
C35 H35C 0.9800 . ?
C36 C56 1.391(3) . ?
C36 C61 1.525(3) . ?
C36 C74 1.382(3) . ?
C38 C63 1.369(4) . ?
C38 C64 1.391(3) . ?
C38 C76 1.526(3) . ?
C39 H39A 0.9800 . ?
C39 H39B 0.9800 . ?
C39 H39C 0.9800 . ?
C40 C66 1.418(3) . ?
C41 H41A 0.9800 . ?
C41 H41B 0.9800 . ?
C41 H41C 0.9800 . ?
C42 H42 0.9500 . ?
C42 C86 1.358(4) . ?
C44 C54 1.424(4) . ?
C44 C70 1.412(4) . ?
C44 C90 1.446(3) . ?
C46 H46 0.9500 . ?
C46 C56 1.385(3) . ?
C48 C77 1.374(4) . ?
C48 C94 1.392(3) . ?
C48 C102 1.491(3) . ?
C50 H50A 0.9900 . ?
C50 H50B 0.9900 . ?
C50 C52 1.509(3) . ?
C53 H53 0.9500 . ?
C53 C55 1.423(4) . ?
C53 C70 1.358(4) . ?
C54 C88 1.528(3) . ?
C54 C104 1.383(4) . ?
C55 C96 1.377(4) . ?
C56 H56 0.9500 . ?
C57 H57 0.9500 . ?
C57 C58 1.419(3) . ?
C57 C62 1.357(4) . ?
C59 H59 0.9500 . ?
C59 C84 1.356(5) . ?
C59 C104 1.420(4) . ?
C60 H60 0.9500 . ?
C60 C66 1.357(4) . ?
C61 H61A 0.9900 . ?
C61 H61B 0.9900 . ?
C61 C96 1.509(3) . ?
C62 H62 0.9500 . ?
C63 H63 0.9500 . ?
C64 H64 0.9500 . ?
C64 C72 1.390(3) . ?
C66 H66 0.9500 . ?
C67 H67 0.9500 . ?
C67 C102 1.402(3) . ?
C68 C80 1.390(4) . ?
C68 C86 1.399(4) . ?
C69 H69A 0.9800 . ?
C69 H69B 0.9800 . ?
C69 H69C 0.9800 . ?
C70 H70 0.9500 . ?
C71 H71 0.9500 . ?
C71 C106 1.383(3) . ?
C72 H72 0.9500 . ?
C73 H73 0.9500 . ?
C73 C77 1.385(4) . ?
C74 H74 0.9500 . ?
C74 C82 1.389(3) . ?
C75 H75A 0.9800 . ?
C75 H75B 0.9800 . ?
C75 H75C 0.9800 . ?
C76 H76A 0.9900 . ?
C76 H76B 0.9900 . ?
C77 H77 0.9500 . ?
C78 H78 0.9500 . ?
C80 C98 1.517(3) . ?
C81 H81A 0.9800 . ?
C81 H81B 0.9800 . ?
C81 H81C 0.9800 . ?
C82 H82 0.9500 . ?
C84 H84 0.9500 . ?
C84 C90 1.411(4) . ?
C85 H85A 0.9800 . ?
C85 H85B 0.9800 . ?
C85 H85C 0.9800 . ?
C86 H86 0.9500 . ?
C88 H88A 0.9900 . ?
C88 H88B 0.9900 . ?
C90 C96 1.409(4) . ?
C92 H92 0.9500 . ?
C92 C100 1.366(4) . ?
C94 H94 0.9500 . ?
C98 H98A 0.9900 . ?
C98 H98B 0.9900 . ?
C98 C106 1.525(3) . ?
C100 H100 0.9500 . ?
C3 H3 0.9500 . ?
C3 C21 1.3900 . ?
C3 C105 1.3900 . ?
C21 H21 0.9500 . ?
C21 C11 1.3900 . ?
C11 H11 0.9500 . ?
C11 C43 1.3900 . ?
C43 C97 1.3900 . ?
C43 C89 1.513(7) . ?
C97 H97 0.9500 . ?
C97 C105 1.3900 . ?
C105 H105 0.9500 . ?
C89 H89A 0.9800 . ?
C89 H89B 0.9800 . ?
C89 H89C 0.9800 . ?
C5 H5 0.9500 . ?
C5 C37 1.391(5) . ?
C5 C79 1.377(5) . ?
C19 H19 0.9500 . ?
C19 C65 1.347(5) . ?
C19 C79 1.383(5) . ?
C33 C37 1.378(5) . ?
C33 C65 1.395(4) . ?
C33 C83 1.484(5) . ?
C37 H37 0.9500 . ?
C65 H65 0.9500 . ?
C79 H79 0.9500 . ?
C83 H83A 0.9800 . ?
C83 H83B 0.9800 . ?
C83 H83C 0.9800 . ?
C13 H13 0.9500 . ?
C13 C25 1.302(10) . ?
C13 C103 1.332(9) . ?
C25 H25 0.9500 . ?
C25 C95 1.421(11) . ?
C49 H49A 0.9800 . ?
C49 H49B 0.9800 . ?
C49 H49C 0.9800 . ?
C49 C51 1.449(12) . ?
C51 C95 1.476(11) . ?
C51 C101 1.337(11) . ?
C95 H95 0.9500 . ?
C101 H101 0.9500 . ?
C101 C103 1.439(11) . ?
C103 H103 0.9500 . ?
C23 H23 0.9500 . ?
C23 C47 1.3900 . ?
C23 C87 1.3900 . ?
C47 C91 1.3900 . ?
C47 C99 1.463(9) . ?
C91 H91 0.9500 . ?
C91 C45 1.3900 . ?
C45 H45 0.9500 . ?
C45 C93 1.3900 . ?
C93 H93 0.9500 . ?
C93 C87 1.3900 . ?
C87 H87 0.9500 . ?
C99 H99A 0.9800 . ?
C99 H99B 0.9800 . ?
C99 H99C 0.9800 . ?

loop_
_geom_torsion_atom_site_label_1
_geom_torsion_atom_site_label_2
_geom_torsion_atom_site_label_3
_geom_torsion_atom_site_label_4
_geom_torsion
_geom_torsion_site_symmetry_1
_geom_torsion_site_symmetry_2
_geom_torsion_site_symmetry_3
_geom_torsion_site_symmetry_4
_geom_torsion_publ_flag
O1 C30 C92 C100 179.9(2) . . . . ?
O2 C68 C80 C24 -179.5(2) . . . . ?
O2 C68 C80 C98 -2.6(3) . . . . ?
O2 C68 C86 C42 179.8(2) . . . . ?
O3 C55 C96 C61 0.4(3) . . . . ?
O3 C55 C96 C90 -177.4(2) . . . . ?
O4 C40 C66 C60 -179.4(2) . . . . ?
O7 C29 C31 C7 178.3(3) . . . . ?
O7 C29 C52 C26 -175.8(2) . . . . ?
O7 C29 C52 C50 3.5(4) . . . . ?
O8 C20 C78 C22 -179.2(2) . . . . ?
C1 C4 C28 C8 64.3(3) . . . . ?
C1 C4 C58 O6 177.6(2) . . . . ?
C1 C4 C58 C57 -1.5(4) . . . . ?
C1 C6 C16 C20 -2.2(3) . . . . ?
C1 C6 C16 C76 174.69(19) . . . . ?
C1 C6 C62 C57 -1.5(4) . . . . ?
C1 C22 C78 C20 -1.1(4) . . . . ?
C2 C67 C102 C17 1.4(5) . . . . ?
C2 C67 C102 C48 -178.5(3) . . . . ?
C4 C1 C6 C16 -178.4(2) . . . . ?
C4 C1 C6 C62 0.2(3) . . . . ?
C4 C1 C22 C78 179.9(2) . . . . ?
C6 C1 C4 C28 177.04(19) . . . . ?
C6 C1 C4 C58 1.2(3) . . . . ?
C6 C1 C22 C78 2.1(3) . . . . ?
C6 C16 C20 O8 -179.1(2) . . . . ?
C6 C16 C20 C78 3.3(3) . . . . ?
C6 C16 C76 C38 83.4(3) . . . . ?
C8 C12 C24 C80 -176.87(19) . . . . ?
C8 C12 C24 C100 -0.1(3) . . . . ?
C8 C12 C42 C86 177.1(2) . . . . ?
C8 C30 C92 C100 1.6(4) . . . . ?
C9 O1 C30 C8 -170.2(2) . . . . ?
C9 O1 C30 C92 11.4(3) . . . . ?
C10 C14 C46 C56 179.7(2) . . . . ?
C10 C14 C82 C74 -179.8(3) . . . . ?
C10 C15 C63 C38 0.2(5) . . . . ?
C12 C8 C28 C4 64.3(3) . . . . ?
C12 C8 C30 O1 177.83(18) . . . . ?
C12 C8 C30 C92 -3.8(3) . . . . ?
C12 C24 C80 C68 -0.6(3) . . . . ?
C12 C24 C80 C98 -177.37(19) . . . . ?
C12 C24 C100 C92 -2.2(3) . . . . ?
C12 C42 C86 C68 0.0(4) . . . . ?
C14 C10 C15 C63 -177.5(3) . . . . ?
C14 C10 C72 C64 177.5(2) . . . . ?
C14 C46 C56 C36 0.3(4) . . . . ?
C15 C10 C14 C46 -142.4(3) . . . . ?
C15 C10 C14 C82 37.9(4) . . . . ?
C15 C10 C72 C64 -2.1(4) . . . . ?
C16 C6 C62 C57 177.1(2) . . . . ?
C16 C20 C78 C22 -1.8(4) . . . . ?
C17 C71 C106 C2 0.5(5) . . . . ?
C17 C71 C106 C98 177.3(3) . . . . ?
C18 C27 C94 C48 0.5(5) . . . . ?
C18 C50 C52 C26 99.0(3) . . . . ?
C18 C50 C52 C29 -80.3(3) . . . . ?
C18 C73 C77 C48 0.4(6) . . . . ?
C20 C16 C76 C38 -99.8(3) . . . . ?
C22 C1 C4 C28 -0.6(3) . . . . ?
C22 C1 C4 C58 -176.4(2) . . . . ?
C22 C1 C6 C16 -0.5(3) . . . . ?
C22 C1 C6 C62 178.0(2) . . . . ?
C24 C12 C42 C86 -0.5(3) . . . . ?
C24 C80 C98 C106 85.5(3) . . . . ?
C26 C60 C66 C40 -0.1(4) . . . . ?
C27 C18 C50 C52 -28.9(4) . . . . ?
C27 C18 C73 C77 3.4(5) . . . . ?
C28 C4 C58 O6 1.7(3) . . . . ?
C28 C4 C58 C57 -177.4(2) . . . . ?
C28 C8 C12 C24 178.35(19) . . . . ?
C28 C8 C12 C42 0.8(3) . . . . ?
C28 C8 C30 O1 2.4(3) . . . . ?
C28 C8 C30 C92 -179.2(2) . . . . ?
C30 C8 C12 C24 3.1(3) . . . . ?
C30 C8 C12 C42 -174.5(2) . . . . ?
C30 C8 C28 C4 -120.5(2) . . . . ?
C30 C92 C100 C24 1.6(4) . . . . ?
C31 C7 C34 C26 1.5(4) . . . . ?
C31 C7 C34 C32 -178.4(2) . . . . ?
C31 C29 C52 C26 4.4(4) . . . . ?
C31 C29 C52 C50 -176.3(2) . . . . ?
C32 C40 C66 C60 0.1(4) . . . . ?
C34 C7 C31 C29 -1.1(4) . . . . ?
C34 C26 C52 C29 -3.9(3) . . . . ?
C34 C26 C52 C50 176.8(2) . . . . ?
C34 C26 C60 C66 -0.7(4) . . . . ?
C34 C32 C40 O4 -179.7(2) . . . . ?
C34 C32 C40 C66 0.8(4) . . . . ?
C34 C32 C88 C54 63.8(3) . . . . ?
C35 O4 C40 C32 170.6(2) . . . . ?
C35 O4 C40 C66 -9.9(3) . . . . ?
C36 C61 C96 C55 -96.9(3) . . . . ?
C36 C61 C96 C90 80.9(3) . . . . ?
C36 C74 C82 C14 0.0(4) . . . . ?
C38 C64 C72 C10 -0.3(4) . . . . ?
C39 O2 C68 C80 -173.8(2) . . . . ?
C39 O2 C68 C86 6.5(4) . . . . ?
C40 C32 C34 C7 178.4(2) . . . . ?
C40 C32 C34 C26 -1.6(3) . . . . ?
C40 C32 C88 C54 -120.9(3) . . . . ?
C41 O6 C58 C4 173.7(3) . . . . ?
C41 O6 C58 C57 -7.2(4) . . . . ?
C42 C12 C24 C80 0.7(3) . . . . ?
C42 C12 C24 C100 177.48(19) . . . . ?
C44 C54 C88 C32 62.0(3) . . . . ?
C44 C54 C104 O5 177.7(2) . . . . ?
C44 C54 C104 C59 -3.0(4) . . . . ?
C44 C90 C96 C55 -0.6(3) . . . . ?
C44 C90 C96 C61 -178.33(19) . . . . ?
C46 C14 C82 C74 0.5(4) . . . . ?
C50 C18 C27 C94 178.8(3) . . . . ?
C50 C18 C73 C77 -179.2(3) . . . . ?
C52 C26 C34 C7 1.0(3) . . . . ?
C52 C26 C34 C32 -179.0(2) . . . . ?
C52 C26 C60 C66 179.9(2) . . . . ?
C52 C29 C31 C7 -1.9(4) . . . . ?
C53 C55 C96 C61 -179.0(2) . . . . ?
C53 C55 C96 C90 3.2(3) . . . . ?
C54 C44 C70 C53 -177.4(2) . . . . ?
C54 C44 C90 C84 -1.0(3) . . . . ?
C54 C44 C90 C96 177.9(2) . . . . ?
C55 C53 C70 C44 -0.4(4) . . . . ?
C56 C36 C61 C96 172.8(3) . . . . ?
C56 C36 C74 C82 -0.4(4) . . . . ?
C58 C4 C28 C8 -120.0(3) . . . . ?
C58 C57 C62 C6 1.2(4) . . . . ?
C59 C84 C90 C44 -1.1(3) . . . . ?
C59 C84 C90 C96 -180.0(2) . . . . ?
C60 C26 C34 C7 -178.4(2) . . . . ?
C60 C26 C34 C32 1.6(3) . . . . ?
C60 C26 C52 C29 175.5(2) . . . . ?
C60 C26 C52 C50 -3.8(4) . . . . ?
C61 C36 C56 C46 179.4(3) . . . . ?
C61 C36 C74 C82 -179.5(3) . . . . ?
C62 C6 C16 C20 179.4(2) . . . . ?
C62 C6 C16 C76 -3.8(3) . . . . ?
C62 C57 C58 O6 -178.8(2) . . . . ?
C62 C57 C58 C4 0.3(4) . . . . ?
C63 C38 C64 C72 2.6(4) . . . . ?
C63 C38 C76 C16 4.8(4) . . . . ?
C64 C38 C63 C15 -2.6(5) . . . . ?
C64 C38 C76 C16 -176.4(2) . . . . ?
C67 C2 C106 C71 -0.1(5) . . . . ?
C67 C2 C106 C98 -176.9(3) . . . . ?
C68 C80 C98 C106 -91.3(3) . . . . ?
C69 O5 C104 C54 173.8(2) . . . . ?
C69 O5 C104 C59 -5.6(4) . . . . ?
C70 C44 C54 C88 1.1(3) . . . . ?
C70 C44 C54 C104 -176.6(2) . . . . ?
C70 C44 C90 C84 178.7(2) . . . . ?
C70 C44 C90 C96 -2.4(3) . . . . ?
C70 C53 C55 O3 177.8(2) . . . . ?
C70 C53 C55 C96 -2.8(4) . . . . ?
C71 C17 C102 C48 178.9(3) . . . . ?
C71 C17 C102 C67 -0.9(5) . . . . ?
C72 C10 C14 C46 38.1(4) . . . . ?
C72 C10 C14 C82 -141.6(3) . . . . ?
C72 C10 C15 C63 2.1(4) . . . . ?
C73 C18 C27 C94 -3.9(4) . . . . ?
C73 C18 C50 C52 153.8(3) . . . . ?
C74 C36 C56 C46 0.2(4) . . . . ?
C74 C36 C61 C96 -8.1(4) . . . . ?
C75 O8 C20 C16 167.7(3) . . . . ?
C75 O8 C20 C78 -14.8(4) . . . . ?
C76 C16 C20 O8 4.0(3) . . . . ?
C76 C16 C20 C78 -173.6(2) . . . . ?
C76 C38 C63 C15 176.1(3) . . . . ?
C76 C38 C64 C72 -176.2(2) . . . . ?
C77 C48 C94 C27 3.3(5) . . . . ?
C77 C48 C102 C17 -143.2(3) . . . . ?
C77 C48 C102 C67 36.7(5) . . . . ?
C80 C24 C100 C92 174.5(2) . . . . ?
C80 C68 C86 C42 0.2(4) . . . . ?
C80 C98 C106 C2 -168.0(3) . . . . ?
C80 C98 C106 C71 15.4(4) . . . . ?
C81 O3 C55 C53 -4.4(4) . . . . ?
C81 O3 C55 C96 176.1(3) . . . . ?
C82 C14 C46 C56 -0.6(4) . . . . ?
C84 C59 C104 O5 -179.7(2) . . . . ?
C84 C59 C104 C54 0.9(4) . . . . ?
C84 C90 C96 C55 178.3(2) . . . . ?
C84 C90 C96 C61 0.5(3) . . . . ?
C85 O7 C29 C31 1.5(5) . . . . ?
C85 O7 C29 C52 -178.3(3) . . . . ?
C86 C68 C80 C24 0.1(3) . . . . ?
C86 C68 C80 C98 177.0(2) . . . . ?
C88 C32 C34 C7 -6.4(3) . . . . ?
C88 C32 C34 C26 173.7(2) . . . . ?
C88 C32 C40 O4 4.9(3) . . . . ?
C88 C32 C40 C66 -174.6(2) . . . . ?
C88 C54 C104 O5 -0.1(3) . . . . ?
C88 C54 C104 C59 179.3(2) . . . . ?
C90 C44 C54 C88 -179.28(19) . . . . ?
C90 C44 C54 C104 3.0(3) . . . . ?
C90 C44 C70 C53 2.9(3) . . . . ?
C94 C48 C77 C73 -3.7(5) . . . . ?
C94 C48 C102 C17 36.7(4) . . . . ?
C94 C48 C102 C67 -143.5(3) . . . . ?
C100 C24 C80 C68 -177.1(2) . . . . ?
C100 C24 C80 C98 6.1(3) . . . . ?
C102 C17 C71 C106 0.0(6) . . . . ?
C102 C48 C77 C73 176.1(3) . . . . ?
C102 C48 C94 C27 -176.6(3) . . . . ?
C104 C54 C88 C32 -120.3(3) . . . . ?
C104 C59 C84 C90 1.2(4) . . . . ?
C106 C2 C67 C102 -0.9(5) . . . . ?
C3 C21 C11 C43 0.0 . . . . ?
C21 C3 C105 C97 0.0 . . . . ?
C21 C11 C43 C97 0.0 . . . . ?
C21 C11 C43 C89 -178.4(3) . . . . ?
C11 C43 C97 C105 0.0 . . . . ?
C43 C97 C105 C3 0.0 . . . . ?
C105 C3 C21 C11 0.0 . . . . ?
C89 C43 C97 C105 178.4(3) . . . . ?
C37 C5 C79 C19 2.7(6) . . . . ?
C37 C33 C65 C19 1.5(5) . . . . ?
C65 C19 C79 C5 -0.8(6) . . . . ?
C65 C33 C37 C5 0.4(5) . . . . ?
C79 C5 C37 C33 -2.5(6) . . . . ?
C79 C19 C65 C33 -1.3(5) . . . . ?
C83 C33 C37 C5 -177.0(4) . . . . ?
C83 C33 C65 C19 178.9(3) . . . . ?
C13 C25 C95 C51 5.7(10) . . . . ?
C25 C13 C103 C101 -2.8(11) . . . . ?
C49 C51 C95 C25 174.6(7) . . . . ?
C49 C51 C101 C103 -178.8(7) . . . . ?
C51 C101 C103 C13 3.9(12) . . . . ?
C95 C51 C101 C103 0.0(12) . . . . ?
C101 C51 C95 C25 -4.1(9) . . . . ?
C103 C13 C25 C95 -2.3(11) . . . . ?
C23 C47 C91 C45 0.0 . . . . ?
C47 C23 C87 C93 0.0 . . . . ?
C47 C91 C45 C93 0.0 . . . . ?
C91 C45 C93 C87 0.0 . . . . ?
C45 C93 C87 C23 0.0 . . . . ?
C87 C23 C47 C91 0.0 . . . . ?
C87 C23 C47 C99 -173.8(5) . . . . ?
C99 C47 C91 C45 174.0(5) . . . . ?
